data_8106069
loop_
_publ_author_name
'Huang, Qiu-Ying'
'Wang, Hong-Ying'
'Ren, Su-Juan'
'Meng, Xiang-Ru'

_publ_section_title
;
 Crystal structure of (E)-3-(pyren-1-yl)-1-(pyridin-4-yl)prop-2-en-1-one,
 C24H15NO
;
_journal_issue 1
_journal_name_full 'Zeitschrift f\"ur Kristallographie - New Crystal Structures'
_journal_page_first 123
_journal_page_last 124
_journal_paper_doi 10.1515/ncrs-2017-0213
_journal_volume 233
_journal_year 2018
_chemical_formula_moiety 'C24 H15 N O'
_chemical_formula_sum 'C24 H15 N O'
_chemical_formula_weight 333.37
_space_group_crystal_system monoclinic
_space_group_IT_number 14
_space_group_name_Hall '-P 2yn'
_space_group_name_H-M_alt 'P 1 21/n 1'
_atom_sites_solution_hydrogens geom
_cell_angle_alpha 90
_cell_angle_beta 97.3410(10)
_cell_angle_gamma 90
_cell_formula_units_Z 4
_cell_length_a 10.3161(3)
_cell_length_b 5.53330(10)
_cell_length_c 29.2019(7)
_cell_measurement_reflns_used 9963
_cell_measurement_temperature 294(2)
_cell_measurement_theta_max 68.29
_cell_measurement_theta_min 4.40
_cell_volume 1653.24(7)
_computing_cell_refinement 'Bruker SMART'
_computing_data_collection 'Bruker SMART'
_computing_data_reduction 'Bruker SAINT'
_computing_structure_refinement 'SHELXL-2014/7 (Sheldrick, 2014)'
_computing_structure_solution 'Bruker SHELXTL'
_diffrn_ambient_temperature 294(2)
_diffrn_measured_fraction_theta_full 0.996
_diffrn_measured_fraction_theta_max 0.996
_diffrn_measurement_device_type 'CCD area detector'
_diffrn_measurement_method 'phi and omega scans'
_diffrn_radiation_type CuK\a
_diffrn_radiation_wavelength 1.54178
_diffrn_reflns_av_R_equivalents 0.0250
_diffrn_reflns_av_unetI/netI 0.0193
_diffrn_reflns_Laue_measured_fraction_full 0.996
_diffrn_reflns_Laue_measured_fraction_max 0.996
_diffrn_reflns_limit_h_max 10
_diffrn_reflns_limit_h_min -12
_diffrn_reflns_limit_k_max 6
_diffrn_reflns_limit_k_min -6
_diffrn_reflns_limit_l_max 35
_diffrn_reflns_limit_l_min -35
_diffrn_reflns_number 18178
_diffrn_reflns_point_group_measured_fraction_full 0.996
_diffrn_reflns_point_group_measured_fraction_max 0.996
_diffrn_reflns_theta_full 67.679
_diffrn_reflns_theta_max 68.398
_diffrn_reflns_theta_min 3.052
_diffrn_source 'sealed tube'
_exptl_absorpt_coefficient_mu 0.640
_exptl_absorpt_correction_type multi-scan
_exptl_absorpt_process_details 'SADABS(Bruker 2000)'
_exptl_crystal_colour red
_exptl_crystal_density_diffrn 1.339
_exptl_crystal_description block
_exptl_crystal_F_000 696
_exptl_crystal_size_max 0.23
_exptl_crystal_size_mid 0.21
_exptl_crystal_size_min 0.13
_exptl_transmission_factor_max 0.7531
_exptl_transmission_factor_min 0.6705
_refine_diff_density_max 0.158
_refine_diff_density_min -0.175
_refine_diff_density_rms 0.043
_refine_ls_extinction_coef .
_refine_ls_extinction_method none
_refine_ls_goodness_of_fit_ref 1.008
_refine_ls_hydrogen_treatment constr
_refine_ls_matrix_type full
_refine_ls_number_parameters 235
_refine_ls_number_reflns 3026
_refine_ls_number_restraints 0
_refine_ls_restrained_S_all 1.008
_refine_ls_R_factor_all 0.0468
_refine_ls_R_factor_gt 0.0423
_refine_ls_shift/su_max 0.001
_refine_ls_shift/su_mean 0.000
_refine_ls_structure_factor_coef Fsqd
_refine_ls_weighting_details 'w=1/[\s^2^(Fo^2^)+(0.0895P)^2^+0.1991P] where P=(Fo^2^+2Fc^2^)/3'
_refine_ls_weighting_scheme calc
_refine_ls_wR_factor_gt 0.1279
_refine_ls_wR_factor_ref 0.1344
_reflns_Friedel_coverage 0.000
_reflns_Friedel_fraction_full .
_reflns_Friedel_fraction_max .
_reflns_number_gt 2697
_reflns_number_total 3026
_reflns_threshold_expression 'I > 2\s(I)'
_cod_data_source_file suppl_ncrs-2017-0213_suppl.cif
_cod_data_source_block exp_I
_cod_original_sg_symbol_H-M 'P 21/n'
_cod_database_code 8106069
_shelx_space_group_comment
;
The symmetry employed for this shelxl refinement is uniquely defined
by the following loop, which should always be used as a source of
symmetry information in preference to the above space-group names.
They are only intended as comments.
;

loop_
_space_group_symop_operation_xyz
'x, y, z'
'-x+1/2, y+1/2, -z+1/2'
'-x, -y, -z'
'x-1/2, -y-1/2, z-1/2'

loop_
_atom_site_label
_atom_site_type_symbol
_atom_site_fract_x
_atom_site_fract_y
_atom_site_fract_z
_atom_site_U_iso_or_equiv
_atom_site_adp_type
_atom_site_occupancy
_atom_site_site_symmetry_order
_atom_site_calc_flag
_atom_site_refinement_flags_posn
_atom_site_refinement_flags_adp
_atom_site_refinement_flags_occupancy
_atom_site_disorder_assembly
_atom_site_disorder_group
C1 C 1.13266(18) 0.4802(3) 0.69654(5) 0.0734(5) Uani 1 1 d . . . . .
H1A H 1.1843 0.6183 0.7000 0.088 Uiso 1 1 calc R U . . .
C2 C 1.05016(17) 0.4520(3) 0.65563(5) 0.0662(4) Uani 1 1 d . . . . .
H2A H 1.0471 0.5692 0.6327 0.079 Uiso 1 1 calc R U . . .
C3 C 0.97281(11) 0.2493(2) 0.64914(4) 0.0432(3) Uani 1 1 d . . . . .
C4 C 0.98248(14) 0.0860(3) 0.68488(5) 0.0595(4) Uani 1 1 d . . . . .
H4A H 0.9320 -0.0538 0.6824 0.071 Uiso 1 1 calc R U . . .
C5 C 1.06724(16) 0.1301(3) 0.72436(5) 0.0684(4) Uani 1 1 d . . . . .
H5A H 1.0719 0.0166 0.7480 0.082 Uiso 1 1 calc R U . . .
C6 C 0.88559(12) 0.1946(2) 0.60518(4) 0.0469(3) Uani 1 1 d . . . . .
C7 C 0.85779(12) 0.3846(2) 0.57063(4) 0.0488(3) Uani 1 1 d . . . . .
H7A H 0.8927 0.5378 0.5769 0.059 Uiso 1 1 calc R U . . .
C8 C 0.78414(11) 0.3453(2) 0.53054(4) 0.0456(3) Uani 1 1 d . . . . .
H8A H 0.7435 0.1955 0.5266 0.055 Uiso 1 1 calc R U . . .
C9 C 0.76119(11) 0.5157(2) 0.49218(4) 0.0427(3) Uani 1 1 d . . . . .
C10 C 0.84922(12) 0.7051(2) 0.48882(4) 0.0514(3) Uani 1 1 d . . . . .
H10A H 0.9188 0.7246 0.5121 0.062 Uiso 1 1 calc R U . . .
C11 C 0.83639(13) 0.8630(2) 0.45240(5) 0.0554(3) Uani 1 1 d . . . . .
H11A H 0.8967 0.9874 0.4516 0.066 Uiso 1 1 calc R U . . .
C12 C 0.73426(12) 0.8399(2) 0.41647(4) 0.0484(3) Uani 1 1 d . . . . .
C13 C 0.72046(15) 0.9974(3) 0.37723(5) 0.0630(4) Uani 1 1 d . . . . .
H13A H 0.7810 1.1207 0.3756 0.076 Uiso 1 1 calc R U . . .
C14 C 0.62250(16) 0.9714(3) 0.34280(5) 0.0668(4) Uani 1 1 d . . . . .
H14A H 0.6167 1.0762 0.3177 0.080 Uiso 1 1 calc R U . . .
C15 C 0.52691(13) 0.7862(3) 0.34387(4) 0.0570(4) Uani 1 1 d . . . . .
C16 C 0.42289(16) 0.7567(4) 0.30861(5) 0.0712(4) Uani 1 1 d . . . . .
H16A H 0.4145 0.8614 0.2835 0.085 Uiso 1 1 calc R U . . .
C17 C 0.33301(16) 0.5749(4) 0.31061(5) 0.0763(5) Uani 1 1 d . . . . .
H17A H 0.2650 0.5575 0.2867 0.092 Uiso 1 1 calc R U . . .
C18 C 0.34197(14) 0.4180(3) 0.34758(5) 0.0669(4) Uani 1 1 d . . . . .
H18A H 0.2801 0.2963 0.3483 0.080 Uiso 1 1 calc R U . . .
C19 C 0.44338(12) 0.4404(3) 0.38405(4) 0.0516(3) Uani 1 1 d . . . . .
C20 C 0.45603(12) 0.2846(3) 0.42343(4) 0.0550(3) Uani 1 1 d . . . . .
H20A H 0.3938 0.1647 0.4254 0.066 Uiso 1 1 calc R U . . .
C21 C 0.55567(12) 0.3066(2) 0.45787(4) 0.0493(3) Uani 1 1 d . . . . .
H21A H 0.5606 0.2014 0.4829 0.059 Uiso 1 1 calc R U . . .
C22 C 0.65441(10) 0.4888(2) 0.45682(4) 0.0405(3) Uani 1 1 d . . . . .
C23 C 0.64225(11) 0.6509(2) 0.41870(4) 0.0418(3) Uani 1 1 d . . . . .
C24 C 0.53697(11) 0.6257(2) 0.38224(4) 0.0459(3) Uani 1 1 d . . . . .
N1 N 1.14263(13) 0.3243(2) 0.73074(4) 0.0640(3) Uani 1 1 d . . . . .
O1 O 0.84364(12) -0.01056(18) 0.59898(4) 0.0743(4) Uani 1 1 d . . . . .

loop_
_atom_site_aniso_label
_atom_site_aniso_U_11
_atom_site_aniso_U_22
_atom_site_aniso_U_33
_atom_site_aniso_U_23
_atom_site_aniso_U_13
_atom_site_aniso_U_12
C1 0.0942(11) 0.0527(8) 0.0626(8) 0.0030(6) -0.0308(8) -0.0164(7)
C2 0.0871(10) 0.0498(7) 0.0529(7) 0.0099(6) -0.0252(7) -0.0190(7)
C3 0.0477(6) 0.0411(6) 0.0388(6) -0.0007(4) -0.0019(4) 0.0010(4)
C4 0.0626(8) 0.0588(8) 0.0534(7) 0.0124(6) -0.0074(6) -0.0140(6)
C5 0.0776(9) 0.0768(10) 0.0463(7) 0.0176(7) -0.0092(6) -0.0084(8)
C6 0.0505(6) 0.0434(6) 0.0440(6) -0.0014(5) -0.0047(5) -0.0063(5)
C7 0.0556(7) 0.0435(6) 0.0434(6) -0.0013(5) -0.0086(5) -0.0043(5)
C8 0.0450(6) 0.0478(6) 0.0417(6) -0.0008(5) -0.0028(4) -0.0043(5)
C9 0.0428(6) 0.0469(6) 0.0373(5) -0.0031(4) 0.0010(4) -0.0007(4)
C10 0.0478(6) 0.0582(7) 0.0458(6) -0.0014(5) -0.0026(5) -0.0088(5)
C11 0.0536(7) 0.0565(7) 0.0561(7) 0.0016(6) 0.0069(5) -0.0131(6)
C12 0.0505(6) 0.0514(7) 0.0446(6) 0.0031(5) 0.0114(5) 0.0014(5)
C13 0.0689(9) 0.0654(8) 0.0568(8) 0.0142(6) 0.0166(6) -0.0024(6)
C14 0.0785(10) 0.0748(9) 0.0486(7) 0.0198(6) 0.0138(7) 0.0099(7)
C15 0.0585(7) 0.0733(9) 0.0396(6) 0.0048(6) 0.0068(5) 0.0182(6)
C16 0.0703(9) 0.0985(12) 0.0421(7) 0.0091(7) -0.0029(6) 0.0209(9)
C17 0.0606(9) 0.1165(14) 0.0465(7) -0.0044(8) -0.0137(6) 0.0173(9)
C18 0.0487(7) 0.0937(11) 0.0546(8) -0.0075(7) -0.0077(6) 0.0019(7)
C19 0.0422(6) 0.0682(8) 0.0429(6) -0.0059(5) -0.0004(5) 0.0062(5)
C20 0.0448(6) 0.0646(8) 0.0538(7) -0.0005(6) -0.0013(5) -0.0107(5)
C21 0.0472(6) 0.0556(7) 0.0436(6) 0.0041(5) -0.0003(5) -0.0065(5)
C22 0.0386(6) 0.0466(6) 0.0360(5) -0.0022(4) 0.0031(4) 0.0010(4)
C23 0.0411(6) 0.0484(6) 0.0364(5) -0.0021(4) 0.0070(4) 0.0058(4)
C24 0.0431(6) 0.0579(7) 0.0366(6) -0.0020(5) 0.0042(4) 0.0115(5)
N1 0.0781(8) 0.0625(7) 0.0449(6) -0.0035(5) -0.0163(5) 0.0001(6)
O1 0.0982(8) 0.0525(6) 0.0629(6) 0.0068(4) -0.0259(5) -0.0263(5)

loop_
_atom_type_symbol
_atom_type_description
_atom_type_scat_dispersion_real
_atom_type_scat_dispersion_imag
_atom_type_scat_source
C C 0.0181 0.0091 'International Tables Vol C Tables 4.2.6.8 and 6.1.1.4'
H H 0.0000 0.0000 'International Tables Vol C Tables 4.2.6.8 and 6.1.1.4'
N N 0.0311 0.0180 'International Tables Vol C Tables 4.2.6.8 and 6.1.1.4'
O O 0.0492 0.0322 'International Tables Vol C Tables 4.2.6.8 and 6.1.1.4'

loop_
_geom_angle_atom_site_label_1
_geom_angle_atom_site_label_2
_geom_angle_atom_site_label_3
_geom_angle
_geom_angle_site_symmetry_1
_geom_angle_site_symmetry_3
N1 C1 C2 124.20(13) . .
N1 C1 H1A 117.9 . .
C2 C1 H1A 117.9 . .
C3 C2 C1 119.51(12) . .
C3 C2 H2A 120.2 . .
C1 C2 H2A 120.2 . .
C2 C3 C4 116.55(11) . .
C2 C3 C6 123.78(11) . .
C4 C3 C6 119.61(11) . .
C5 C4 C3 119.73(13) . .
C5 C4 H4A 120.1 . .
C3 C4 H4A 120.1 . .
N1 C5 C4 124.04(13) . .
N1 C5 H5A 118.0 . .
C4 C5 H5A 118.0 . .
O1 C6 C7 122.19(11) . .
O1 C6 C3 118.49(11) . .
C7 C6 C3 119.28(10) . .
C8 C7 C6 122.05(11) . .
C8 C7 H7A 119.0 . .
C6 C7 H7A 119.0 . .
C7 C8 C9 126.05(11) . .
C7 C8 H8A 117.0 . .
C9 C8 H8A 117.0 . .
C10 C9 C22 118.58(11) . .
C10 C9 C8 119.66(10) . .
C22 C9 C8 121.71(10) . .
C11 C10 C9 122.23(11) . .
C11 C10 H10A 118.9 . .
C9 C10 H10A 118.9 . .
C10 C11 C12 120.98(12) . .
C10 C11 H11A 119.5 . .
C12 C11 H11A 119.5 . .
C11 C12 C23 118.57(11) . .
C11 C12 C13 122.32(12) . .
C23 C12 C13 119.10(12) . .
C14 C13 C12 121.58(14) . .
C14 C13 H13A 119.2 . .
C12 C13 H13A 119.2 . .
C13 C14 C15 121.24(12) . .
C13 C14 H14A 119.4 . .
C15 C14 H14A 119.4 . .
C16 C15 C24 118.60(14) . .
C16 C15 C14 122.40(13) . .
C24 C15 C14 119.01(12) . .
C17 C16 C15 120.84(14) . .
C17 C16 H16A 119.6 . .
C15 C16 H16A 119.6 . .
C16 C17 C18 121.05(13) . .
C16 C17 H17A 119.5 . .
C18 C17 H17A 119.5 . .
C17 C18 C19 120.58(16) . .
C17 C18 H18A 119.7 . .
C19 C18 H18A 119.7 . .
C18 C19 C24 118.89(13) . .
C18 C19 C20 122.76(13) . .
C24 C19 C20 118.35(11) . .
C21 C20 C19 121.86(12) . .
C21 C20 H20A 119.1 . .
C19 C20 H20A 119.1 . .
C20 C21 C22 121.50(11) . .
C20 C21 H21A 119.2 . .
C22 C21 H21A 119.2 . .
C9 C22 C23 119.09(10) . .
C9 C22 C21 123.04(10) . .
C23 C22 C21 117.86(10) . .
C12 C23 C22 120.52(11) . .
C12 C23 C24 119.16(11) . .
C22 C23 C24 120.32(11) . .
C19 C24 C15 120.04(11) . .
C19 C24 C23 120.06(11) . .
C15 C24 C23 119.89(12) . .
C1 N1 C5 115.97(11) . .

loop_
_geom_bond_atom_site_label_1
_geom_bond_atom_site_label_2
_geom_bond_distance
_geom_bond_site_symmetry_2
C1 N1 1.3136(19) .
C1 C2 1.3843(18) .
C1 H1A 0.9300 .
C2 C3 1.3755(18) .
C2 H2A 0.9300 .
C3 C4 1.3745(18) .
C3 C6 1.5015(15) .
C4 C5 1.3768(19) .
C4 H4A 0.9300 .
C5 N1 1.326(2) .
C5 H5A 0.9300 .
C6 O1 1.2200(15) .
C6 C7 1.4599(17) .
C7 C8 1.3295(16) .
C7 H7A 0.9300 .
C8 C9 1.4599(17) .
C8 H8A 0.9300 .
C9 C10 1.3987(17) .
C9 C22 1.4183(15) .
C10 C11 1.3694(19) .
C10 H10A 0.9300 .
C11 C12 1.3944(19) .
C11 H11A 0.9300 .
C12 C23 1.4197(17) .
C12 C13 1.4322(18) .
C13 C14 1.339(2) .
C13 H13A 0.9300 .
C14 C15 1.426(2) .
C14 H14A 0.9300 .
C15 C16 1.399(2) .
C15 C24 1.4232(18) .
C16 C17 1.374(3) .
C16 H16A 0.9300 .
C17 C18 1.379(2) .
C17 H17A 0.9300 .
C18 C19 1.3999(17) .
C18 H18A 0.9300 .
C19 C24 1.4137(19) .
C19 C20 1.4298(19) .
C20 C21 1.3485(17) .
C20 H20A 0.9300 .
C21 C22 1.4362(17) .
C21 H21A 0.9300 .
C22 C23 1.4225(16) .
C23 C24 1.4274(16) .

loop_
_geom_hbond_atom_site_label_D
_geom_hbond_atom_site_label_H
_geom_hbond_atom_site_label_A
_geom_hbond_distance_DH
_geom_hbond_distance_HA
_geom_hbond_distance_DA
_geom_hbond_angle_DHA
_geom_hbond_site_symmetry_A
C7 H7A O1 0.93 2.65 3.4554(16) 145.8 1_565
C18 H18A O1 0.93 2.65 3.457(2) 146.0 3_656

loop_
_geom_torsion_atom_site_label_1
_geom_torsion_atom_site_label_2
_geom_torsion_atom_site_label_3
_geom_torsion_atom_site_label_4
_geom_torsion
_geom_torsion_site_symmetry_1
_geom_torsion_site_symmetry_2
_geom_torsion_site_symmetry_3
_geom_torsion_site_symmetry_4
N1 C1 C2 C3 -0.3(3) . . . .
C1 C2 C3 C4 0.6(2) . . . .
C1 C2 C3 C6 -176.52(15) . . . .
C2 C3 C4 C5 -0.4(2) . . . .
C6 C3 C4 C5 176.80(13) . . . .
C3 C4 C5 N1 0.0(3) . . . .
C2 C3 C6 O1 164.05(15) . . . .
C4 C3 C6 O1 -12.9(2) . . . .
C2 C3 C6 C7 -13.6(2) . . . .
C4 C3 C6 C7 169.37(12) . . . .
O1 C6 C7 C8 0.6(2) . . . .
C3 C6 C7 C8 178.19(11) . . . .
C6 C7 C8 C9 -173.69(11) . . . .
C7 C8 C9 C10 21.24(19) . . . .
C7 C8 C9 C22 -161.51(12) . . . .
C22 C9 C10 C11 -0.72(19) . . . .
C8 C9 C10 C11 176.62(12) . . . .
C9 C10 C11 C12 -0.5(2) . . . .
C10 C11 C12 C23 0.9(2) . . . .
C10 C11 C12 C13 -178.03(12) . . . .
C11 C12 C13 C14 179.37(13) . . . .
C23 C12 C13 C14 0.4(2) . . . .
C12 C13 C14 C15 0.4(2) . . . .
C13 C14 C15 C16 179.33(14) . . . .
C13 C14 C15 C24 -0.4(2) . . . .
C24 C15 C16 C17 -0.7(2) . . . .
C14 C15 C16 C17 179.53(15) . . . .
C15 C16 C17 C18 0.6(3) . . . .
C16 C17 C18 C19 0.0(2) . . . .
C17 C18 C19 C24 -0.4(2) . . . .
C17 C18 C19 C20 179.12(14) . . . .
C18 C19 C20 C21 178.89(13) . . . .
C24 C19 C20 C21 -1.6(2) . . . .
C19 C20 C21 C22 0.2(2) . . . .
C10 C9 C22 C23 1.56(16) . . . .
C8 C9 C22 C23 -175.72(10) . . . .
C10 C9 C22 C21 -177.44(11) . . . .
C8 C9 C22 C21 5.28(17) . . . .
C20 C21 C22 C9 -179.37(12) . . . .
C20 C21 C22 C23 1.62(18) . . . .
C11 C12 C23 C22 -0.04(17) . . . .
C13 C12 C23 C22 178.94(11) . . . .
C11 C12 C23 C24 179.79(11) . . . .
C13 C12 C23 C24 -1.23(17) . . . .
C9 C22 C23 C12 -1.20(16) . . . .
C21 C22 C23 C12 177.85(10) . . . .
C9 C22 C23 C24 178.98(9) . . . .
C21 C22 C23 C24 -1.98(16) . . . .
C18 C19 C24 C15 0.26(18) . . . .
C20 C19 C24 C15 -179.28(11) . . . .
C18 C19 C24 C23 -179.28(11) . . . .
C20 C19 C24 C23 1.18(18) . . . .
C16 C15 C24 C19 0.30(19) . . . .
C14 C15 C24 C19 -179.96(12) . . . .
C16 C15 C24 C23 179.83(11) . . . .
C14 C15 C24 C23 -0.43(18) . . . .
C12 C23 C24 C19 -179.24(10) . . . .
C22 C23 C24 C19 0.59(17) . . . .
C12 C23 C24 C15 1.23(17) . . . .
C22 C23 C24 C15 -178.94(10) . . . .
C2 C1 N1 C5 -0.1(3) . . . .
C4 C5 N1 C1 0.2(3) . . . .
